data_4312020
loop_
_publ_author_name
'Roger Guilard'
'Claude P. Gros'
'Jean-Michel Barbe'
'Enrique Espinosa'
'Fran\,cois J\'er\^ome'
'Alain Tabard'
'Jean-Marc Latour'
'Jianguo Shao'
'Zhongping Ou'
'Karl M. Kadish'

_publ_contact_author
;
 Pr. Roger Guilard,
 LIMSAG, CNRS UMR 5633, 
 Universite de Bourgogne, Faculte des Sciences, 
 6 boulevard Gabriel, 21100 Dijon, 
 France 
;
_publ_contact_author_email Roger.Guilard@u-bourgogne.fr
_publ_contact_author_fax '+33 3 80 39 61 17'
_publ_contact_author_phone '+33 3 80 39 61 11'
_publ_section_title
;
 Alkyl- and Aryl-Substituted Corroles. 5. Synthesis, Physicochemical
 Properties, and X-ray Structural Characterization of Copper Biscorroles
 and Porphyrin-Corrole Dyads
;
_journal_name_full 'Inorganic Chemistry'
_journal_page_first 7441
_journal_page_last 7455
_journal_paper_doi 10.1021/ic049651c
_journal_volume 43
_journal_year 2004
_chemical_formula_moiety 'C89 H71 Cu2 N8,(C1 H1 Cl3)'
_chemical_formula_sum 'C90 H72 Cl3 Cu2 N8'
_chemical_formula_weight 1498.99
_chemical_name_systematic
;
 ?
;
_space_group_IT_number 14
_symmetry_cell_setting monoclinic
_symmetry_space_group_name_Hall '-P 2yn'
_symmetry_space_group_name_H-M 'P 1 21/n 1'
_atom_sites_solution_hydrogens geom
_atom_sites_solution_primary direct
_atom_sites_solution_secondary difmap
_audit_creation_method SHELXL-97
_cell_angle_alpha 90.00
_cell_angle_beta 100.8700(10)
_cell_angle_gamma 90.00
_cell_formula_units_Z 4
_cell_length_a 16.7071(3)
_cell_length_b 10.6719(2)
_cell_length_c 40.8555(8)
_cell_measurement_reflns_used 28418
_cell_measurement_temperature 110(2)
_cell_measurement_theta_max 27.37
_cell_measurement_theta_min 2.14
_cell_volume 7153.7(2)
_computing_structure_refinement 'SHELXL-97 (Sheldrick, 1997)'
_diffrn_ambient_temperature 110(2)
_diffrn_measured_fraction_theta_full 0.715
_diffrn_measured_fraction_theta_max 0.715
_diffrn_radiation_monochromator graphite
_diffrn_radiation_source 'fine-focus sealed tube'
_diffrn_radiation_type MoK\a
_diffrn_radiation_wavelength 0.71070
_diffrn_reflns_av_R_equivalents 0.0450
_diffrn_reflns_av_sigmaI/netI 0.0645
_diffrn_reflns_limit_h_max 21
_diffrn_reflns_limit_h_min 0
_diffrn_reflns_limit_k_max 13
_diffrn_reflns_limit_k_min 0
_diffrn_reflns_limit_l_max 51
_diffrn_reflns_limit_l_min -52
_diffrn_reflns_number 28418
_diffrn_reflns_theta_full 27.37
_diffrn_reflns_theta_max 27.37
_diffrn_reflns_theta_min 2.14
_exptl_absorpt_coefficient_mu 0.762
_exptl_absorpt_correction_type none
_exptl_crystal_colour red
_exptl_crystal_density_diffrn 1.392
_exptl_crystal_density_method 'not measured'
_exptl_crystal_description plate
_exptl_crystal_F_000 3108
_exptl_crystal_size_max 0.25
_exptl_crystal_size_mid 0.18
_exptl_crystal_size_min 0.05
_refine_diff_density_max 0.784
_refine_diff_density_min -0.710
_refine_diff_density_rms 0.085
_refine_ls_extinction_method none
_refine_ls_goodness_of_fit_ref 1.072
_refine_ls_hydrogen_treatment mixed
_refine_ls_matrix_type full
_refine_ls_number_parameters 944
_refine_ls_number_reflns 11613
_refine_ls_number_restraints 0
_refine_ls_restrained_S_all 1.072
_refine_ls_R_factor_all 0.1083
_refine_ls_R_factor_gt 0.0668
_refine_ls_shift/su_max 0.022
_refine_ls_shift/su_mean 0.001
_refine_ls_structure_factor_coef Fsqd
_refine_ls_weighting_details 'calc w=1/[\s^2^(Fo^2^)+(0.0476P)^2^+26.7513P] where P=(Fo^2^+2Fc^2^)/3'
_refine_ls_weighting_scheme calc
_refine_ls_wR_factor_gt 0.1350
_refine_ls_wR_factor_ref 0.1573
_reflns_number_gt 8401
_reflns_number_total 11613
_reflns_threshold_expression >2sigma(I)
_cod_data_source_file ic049651csi20040316_091455_3.cif
_cod_data_source_block fj400
_cod_original_sg_symbol_H-M 'P 21/n'
_cod_database_code 4312020

loop_
_symmetry_equiv_pos_as_xyz
'x, y, z'
'-x+1/2, y+1/2, -z+1/2'
'-x, -y, -z'
'x-1/2, -y-1/2, z-1/2'

loop_
_atom_site_label
_atom_site_type_symbol
_atom_site_fract_x
_atom_site_fract_y
_atom_site_fract_z
_atom_site_U_iso_or_equiv
_atom_site_adp_type
_atom_site_occupancy
_atom_site_symmetry_multiplicity
_atom_site_calc_flag
_atom_site_refinement_flags
_atom_site_disorder_assembly
_atom_site_disorder_group
Cu1 Cu 0.18119(4) 0.09675(5) -0.135242(15) 0.01984(16) Uani 1 1 d . . .
Cu2 Cu 0.05419(4) -0.06314(5) -0.085487(15) 0.02084(17) Uani 1 1 d . . .
N1 N 0.0903(2) 0.0922(4) -0.17091(10) 0.0180(9) Uani 1 1 d . . .
N2 N 0.1259(2) 0.2005(4) -0.10843(10) 0.0208(10) Uani 1 1 d . . .
N3 N 0.2861(2) 0.1163(4) -0.10784(10) 0.0208(9) Uani 1 1 d . . .
N4 N 0.2197(2) -0.0232(4) -0.16328(10) 0.0202(10) Uani 1 1 d . . .
N5 N -0.0054(2) 0.0615(4) -0.06225(10) 0.0207(9) Uani 1 1 d . . .
N6 N -0.0474(3) -0.1016(4) -0.11877(10) 0.0229(10) Uani 1 1 d . . .
N7 N 0.1144(3) -0.1854(4) -0.10935(10) 0.0240(10) Uani 1 1 d . . .
N8 N 0.1513(2) -0.0404(4) -0.04928(10) 0.0206(9) Uani 1 1 d . . .
C1 C 0.0925(3) 0.0102(4) -0.19614(12) 0.0198(11) Uani 1 1 d . . .
C2 C 0.0126(3) -0.0010(4) -0.21622(12) 0.0193(11) Uani 1 1 d . . .
C3 C -0.0383(3) 0.0764(4) -0.20131(12) 0.0186(11) Uani 1 1 d . . .
C4 C 0.0109(3) 0.1296(4) -0.17218(13) 0.0200(11) Uani 1 1 d . . .
C5 C -0.0084(3) 0.2036(4) -0.14658(13) 0.0210(12) Uani 1 1 d . . .
H5 H -0.0626 0.2266 -0.1479 0.0384(19) Uiso 1 1 calc R . .
C6 C 0.0481(3) 0.2458(4) -0.11902(12) 0.0202(12) Uani 1 1 d . . .
C7 C 0.0373(3) 0.3547(4) -0.09951(13) 0.0237(12) Uani 1 1 d . . .
C8 C 0.1092(3) 0.3808(4) -0.07913(12) 0.0241(12) Uani 1 1 d . . .
C9 C 0.1652(3) 0.2815(4) -0.08384(12) 0.0204(11) Uani 1 1 d . . .
C10 C 0.2463(3) 0.2631(4) -0.06747(12) 0.0214(12) Uani 1 1 d . . .
C11 C 0.3007(3) 0.1734(5) -0.07696(12) 0.0229(12) Uani 1 1 d . . .
C12 C 0.3783(3) 0.1299(5) -0.05802(13) 0.0259(12) Uani 1 1 d . . .
C13 C 0.4087(3) 0.0472(5) -0.07885(14) 0.0275(13) Uani 1 1 d . . .
C14 C 0.3514(3) 0.0388(5) -0.10934(13) 0.0244(12) Uani 1 1 d . . .
C15 C 0.3608(3) -0.0335(4) -0.13704(13) 0.0235(12) Uani 1 1 d . . .
H15 H 0.4121 -0.0668 -0.1374 0.0384(19) Uiso 1 1 calc R . .
C16 C 0.2992(3) -0.0585(4) -0.16362(13) 0.0218(12) Uani 1 1 d . . .
C17 C 0.3018(3) -0.1050(4) -0.19654(12) 0.0209(11) Uani 1 1 d . . .
C18 C 0.2239(3) -0.0913(4) -0.21597(12) 0.0191(11) Uani 1 1 d . . .
C19 C 0.1741(3) -0.0379(4) -0.19399(13) 0.0200(12) Uani 1 1 d . . .
C20 C -0.0102(3) -0.0789(4) -0.24631(13) 0.0225(12) Uani 1 1 d . . .
C21 C -0.0643(3) -0.0369(5) -0.27429(13) 0.0267(13) Uani 1 1 d . . .
H21 H -0.0877 0.0420 -0.2740 0.0384(19) Uiso 1 1 calc R . .
C22 C -0.0839(3) -0.1102(5) -0.30252(14) 0.0300(13) Uani 1 1 d . . .
H22 H -0.1208 -0.0808 -0.3208 0.0384(19) Uiso 1 1 calc R . .
C23 C -0.0488(3) -0.2269(5) -0.30365(15) 0.0321(14) Uani 1 1 d . . .
H23 H -0.0615 -0.2758 -0.3228 0.0384(19) Uiso 1 1 calc R . .
C24 C 0.0049(3) -0.2705(5) -0.27631(15) 0.0316(14) Uani 1 1 d . . .
H24 H 0.0285 -0.3491 -0.2769 0.0384(19) Uiso 1 1 calc R . .
C25 C 0.0241(3) -0.1976(4) -0.24779(13) 0.0235(12) Uani 1 1 d . . .
H25 H 0.0602 -0.2282 -0.2294 0.0384(19) Uiso 1 1 calc R . .
C26 C -0.1274(3) 0.0964(4) -0.21152(12) 0.0206(11) Uani 1 1 d . . .
C27 C -0.1799(3) -0.0024(5) -0.22211(12) 0.0258(12) Uani 1 1 d . . .
H27 H -0.1587 -0.0826 -0.2232 0.0384(19) Uiso 1 1 calc R . .
C28 C -0.2633(3) 0.0160(5) -0.23106(13) 0.0301(13) Uani 1 1 d . . .
H28 H -0.2976 -0.0511 -0.2383 0.0384(19) Uiso 1 1 calc R . .
C29 C -0.2953(3) 0.1353(6) -0.22921(13) 0.0340(14) Uani 1 1 d . . .
H29 H -0.3512 0.1486 -0.2352 0.0384(19) Uiso 1 1 calc R . .
C30 C -0.2436(3) 0.2344(5) -0.21834(13) 0.0298(13) Uani 1 1 d . . .
H30 H -0.2651 0.3140 -0.2165 0.0384(19) Uiso 1 1 calc R . .
C31 C -0.1613(3) 0.2162(5) -0.21026(12) 0.0245(12) Uani 1 1 d . . .
H31 H -0.1272 0.2842 -0.2038 0.0384(19) Uiso 1 1 calc R . .
C32 C -0.0393(3) 0.4320(5) -0.10403(14) 0.0300(13) Uani 1 1 d . . .
H32A H -0.0461 0.4649 -0.0829 0.0384(19) Uiso 1 1 calc R . .
H32B H -0.0852 0.3804 -0.1131 0.0384(19) Uiso 1 1 calc R . .
H32C H -0.0353 0.4999 -0.1191 0.0384(19) Uiso 1 1 calc R . .
C33 C 0.1255(3) 0.4997(5) -0.05927(13) 0.0315(13) Uani 1 1 d . . .
H33A H 0.0851 0.5611 -0.0680 0.0384(19) Uiso 1 1 calc R . .
H33B H 0.1786 0.5309 -0.0608 0.0384(19) Uiso 1 1 calc R . .
H33C H 0.1232 0.4830 -0.0364 0.0384(19) Uiso 1 1 calc R . .
C34 C 0.4180(3) 0.1597(5) -0.02287(13) 0.0310(13) Uani 1 1 d . . .
H34A H 0.4564 0.0951 -0.0145 0.0384(19) Uiso 1 1 calc R . .
H34B H 0.3771 0.1645 -0.0092 0.0384(19) Uiso 1 1 calc R . .
H34C H 0.4458 0.2386 -0.0223 0.0384(19) Uiso 1 1 calc R . .
C35 C 0.4874(3) -0.0256(6) -0.07121(15) 0.0396(15) Uani 1 1 d . . .
H35A H 0.5097 -0.0200 -0.0478 0.0384(19) Uiso 1 1 calc R . .
H35B H 0.5255 0.0086 -0.0837 0.0384(19) Uiso 1 1 calc R . .
H35C H 0.4770 -0.1119 -0.0772 0.0384(19) Uiso 1 1 calc R . .
C36 C 0.3784(3) -0.1415(4) -0.20734(12) 0.0206(11) Uani 1 1 d . . .
C37 C 0.4347(3) -0.2202(5) -0.18793(13) 0.0270(13) Uani 1 1 d . . .
H37 H 0.4222 -0.2543 -0.1686 0.0384(19) Uiso 1 1 calc R . .
C38 C 0.5083(3) -0.2490(5) -0.19661(14) 0.0336(14) Uani 1 1 d . . .
H38 H 0.5453 -0.3008 -0.1831 0.0384(19) Uiso 1 1 calc R . .
C39 C 0.5269(3) -0.1999(5) -0.22584(14) 0.0327(14) Uani 1 1 d . . .
H39 H 0.5765 -0.2186 -0.2318 0.0384(19) Uiso 1 1 calc R . .
C40 C 0.4725(3) -0.1246(5) -0.24570(14) 0.0317(14) Uani 1 1 d . . .
H40 H 0.4850 -0.0929 -0.2653 0.0384(19) Uiso 1 1 calc R . .
C41 C 0.3982(3) -0.0948(5) -0.23684(13) 0.0270(12) Uani 1 1 d . . .
H41 H 0.3615 -0.0433 -0.2506 0.0384(19) Uiso 1 1 calc R . .
C42 C 0.1996(3) -0.1173(4) -0.25184(12) 0.0203(11) Uani 1 1 d . . .
C43 C 0.2229(3) -0.2300(5) -0.26488(13) 0.0258(12) Uani 1 1 d . . .
H43 H 0.2514 -0.2894 -0.2506 0.0384(19) Uiso 1 1 calc R . .
C44 C 0.2039(3) -0.2539(5) -0.29862(14) 0.0292(13) Uani 1 1 d . . .
H44 H 0.2198 -0.3292 -0.3069 0.0384(19) Uiso 1 1 calc R . .
C45 C 0.1613(3) -0.1665(5) -0.32016(14) 0.0315(13) Uani 1 1 d . . .
H45 H 0.1491 -0.1821 -0.3430 0.0384(19) Uiso 1 1 calc R . .
C46 C 0.1372(3) -0.0556(5) -0.30740(13) 0.0265(13) Uani 1 1 d . . .
H46 H 0.1077 0.0030 -0.3217 0.0384(19) Uiso 1 1 calc R . .
C47 C 0.1564(3) -0.0313(5) -0.27361(13) 0.0229(12) Uani 1 1 d . . .
H47 H 0.1401 0.0439 -0.2654 0.0384(19) Uiso 1 1 calc R . .
C48 C 0.2798(3) 0.3453(4) -0.03853(12) 0.0214(11) Uani 1 1 d . . .
C49 C 0.3457(3) 0.4281(5) -0.04007(13) 0.0272(13) Uani 1 1 d . . .
H49 H 0.3676 0.4297 -0.0594 0.0384(19) Uiso 1 1 calc R . .
C50 C 0.3782(3) 0.5057(5) -0.01425(14) 0.0331(14) Uani 1 1 d . . .
H50 H 0.4211 0.5581 -0.0167 0.0384(19) Uiso 1 1 calc R . .
C51 C 0.3483(3) 0.5089(5) 0.01627(14) 0.0342(14) Uani 1 1 d . . .
H51 H 0.3709 0.5599 0.0341 0.0384(19) Uiso 1 1 calc R . .
C52 C 0.2840(3) 0.4313(5) 0.01726(13) 0.0254(12) Uani 1 1 d . . .
C53 C 0.2232(3) 0.3817(4) 0.03719(13) 0.0231(12) Uani 1 1 d . . .
C54 C 0.1954(3) 0.3803(5) 0.06680(13) 0.0278(13) Uani 1 1 d . . .
H54 H 0.2168 0.4329 0.0844 0.0384(19) Uiso 1 1 calc R . .
C55 C 0.1329(3) 0.2949(4) 0.06871(13) 0.0272(13) Uani 1 1 d . . .
H55 H 0.1120 0.2908 0.0882 0.0384(19) Uiso 1 1 calc R . .
C56 C 0.1012(3) 0.2159(4) 0.04240(13) 0.0254(13) Uani 1 1 d . . .
H56 H 0.0592 0.1616 0.0449 0.0384(19) Uiso 1 1 calc R . .
C57 C 0.1302(3) 0.2147(4) 0.01182(12) 0.0214(11) Uani 1 1 d . . .
C58 C 0.1910(3) 0.3009(4) 0.01055(12) 0.0213(11) Uani 1 1 d . . .
C59 C 0.2510(3) 0.3503(4) -0.00931(12) 0.0209(11) Uani 1 1 d . . .
C60 C 0.1024(3) 0.1245(4) -0.01582(12) 0.0192(11) Uani 1 1 d . . .
C61 C 0.0250(3) 0.1387(4) -0.03547(13) 0.0203(11) Uani 1 1 d . . .
C62 C -0.0369(3) 0.2301(4) -0.03087(13) 0.0243(12) Uani 1 1 d . . .
C63 C -0.1046(3) 0.2006(5) -0.05307(14) 0.0280(13) Uani 1 1 d . . .
C64 C -0.0848(3) 0.0979(5) -0.07304(13) 0.0242(12) Uani 1 1 d . . .
C65 C -0.1392(3) 0.0427(5) -0.09858(13) 0.0248(12) Uani 1 1 d . . .
H65 H -0.1922 0.0734 -0.1024 0.0384(19) Uiso 1 1 calc R . .
C66 C -0.1233(3) -0.0532(5) -0.11904(13) 0.0244(12) Uani 1 1 d . . .
C67 C -0.1838(3) -0.1152(5) -0.14370(13) 0.0296(13) Uani 1 1 d . . .
C68 C -0.1432(3) -0.2021(5) -0.15875(13) 0.0269(12) Uani 1 1 d . . .
C69 C -0.0588(3) -0.1914(5) -0.14393(13) 0.0268(13) Uani 1 1 d . . .
C70 C 0.0046(3) -0.2567(5) -0.15344(13) 0.0256(12) Uani 1 1 d . . .
H70 H -0.0086 -0.3076 -0.1722 0.0384(19) Uiso 1 1 calc R . .
C71 C 0.0852(3) -0.2537(4) -0.13791(12) 0.0239(12) Uani 1 1 d . . .
C72 C 0.1513(4) -0.3263(4) -0.14732(14) 0.0272(13) Uani 1 1 d . . .
C73 C 0.2186(3) -0.3060(5) -0.12375(14) 0.0271(13) Uani 1 1 d . . .
C74 C 0.1948(3) -0.2198(4) -0.09970(13) 0.0245(13) Uani 1 1 d . . .
C75 C 0.2438(3) -0.1844(4) -0.07056(14) 0.0260(13) Uani 1 1 d . . .
H75 H 0.2967 -0.2160 -0.0665 0.0384(19) Uiso 1 1 calc R . .
C76 C 0.2230(3) -0.1060(4) -0.04621(14) 0.0252(13) Uani 1 1 d . . .
C77 C 0.2748(3) -0.0820(5) -0.01451(14) 0.0260(13) Uani 1 1 d . . .
C78 C 0.2366(3) 0.0039(4) 0.00164(13) 0.0237(12) Uani 1 1 d . . .
C79 C 0.1594(3) 0.0336(4) -0.02098(12) 0.0224(12) Uani 1 1 d . . .
C80 C -0.0320(3) 0.3403(5) -0.00765(15) 0.0353(14) Uani 1 1 d . . .
H80A H -0.0739 0.3996 -0.0163 0.0384(19) Uiso 1 1 calc R . .
H80B H 0.0204 0.3795 -0.0057 0.0384(19) Uiso 1 1 calc R . .
H80C H -0.0394 0.3123 0.0139 0.0384(19) Uiso 1 1 calc R . .
C81 C -0.1870(3) 0.2620(5) -0.05770(15) 0.0356(14) Uani 1 1 d . . .
H81A H -0.1846 0.3322 -0.0429 0.0384(19) Uiso 1 1 calc R . .
H81B H -0.2264 0.2027 -0.0529 0.0384(19) Uiso 1 1 calc R . .
H81C H -0.2025 0.2903 -0.0803 0.0384(19) Uiso 1 1 calc R . .
C82 C -0.2729(3) -0.0874(6) -0.14946(15) 0.0416(15) Uani 1 1 d . . .
H82A H -0.3007 -0.1375 -0.1676 0.0384(19) Uiso 1 1 calc R . .
H82B H -0.2816 -0.0002 -0.1548 0.0384(19) Uiso 1 1 calc R . .
H82C H -0.2937 -0.1065 -0.1297 0.0384(19) Uiso 1 1 calc R . .
C83 C -0.1800(4) -0.2949(5) -0.18488(14) 0.0371(14) Uani 1 1 d . . .
H83A H -0.1390 -0.3199 -0.1975 0.0384(19) Uiso 1 1 calc R . .
H83B H -0.2239 -0.2546 -0.2002 0.0384(19) Uiso 1 1 calc R . .
C84 C -0.2129(4) -0.4108(6) -0.17071(17) 0.059(2) Uani 1 1 d . . .
H84A H -0.1693 -0.4535 -0.1563 0.0384(19) Uiso 1 1 calc R . .
H84B H -0.2366 -0.4655 -0.1886 0.0384(19) Uiso 1 1 calc R . .
H84C H -0.2537 -0.3870 -0.1582 0.0384(19) Uiso 1 1 calc R . .
C85 C 0.1446(3) -0.4134(4) -0.17661(13) 0.0300(13) Uani 1 1 d . . .
H85A H 0.1923 -0.4033 -0.1867 0.0384(19) Uiso 1 1 calc R . .
H85B H 0.0971 -0.3907 -0.1931 0.0384(19) Uiso 1 1 calc R . .
C86 C 0.1376(4) -0.5497(5) -0.16690(14) 0.0381(15) Uani 1 1 d . . .
H86A H 0.1821 -0.5707 -0.1492 0.0384(19) Uiso 1 1 calc R . .
H86B H 0.1393 -0.6022 -0.1858 0.0384(19) Uiso 1 1 calc R . .
H86C H 0.0870 -0.5624 -0.1595 0.0384(19) Uiso 1 1 calc R . .
C87 C 0.3016(3) -0.3604(5) -0.12101(15) 0.0381(15) Uani 1 1 d . . .
H87A H 0.3092 -0.4257 -0.1046 0.0384(19) Uiso 1 1 calc R . .
H87B H 0.3417 -0.2961 -0.1145 0.0384(19) Uiso 1 1 calc R . .
H87C H 0.3076 -0.3945 -0.1422 0.0384(19) Uiso 1 1 calc R . .
C88 C 0.3543(3) -0.1459(5) -0.00270(15) 0.0381(15) Uani 1 1 d . . .
H88A H 0.3760 -0.1206 0.0198 0.0384(19) Uiso 1 1 calc R . .
H88B H 0.3918 -0.1233 -0.0168 0.0384(19) Uiso 1 1 calc R . .
H88C H 0.3463 -0.2350 -0.0034 0.0384(19) Uiso 1 1 calc R . .
C89 C 0.2682(3) 0.0476(5) 0.03655(13) 0.0292(13) Uani 1 1 d . . .
H89A H 0.3088 -0.0100 0.0474 0.0384(19) Uiso 1 1 calc R . .
H89B H 0.2241 0.0514 0.0486 0.0384(19) Uiso 1 1 calc R . .
H89C H 0.2919 0.1293 0.0360 0.0384(19) Uiso 1 1 calc R . .
C90 C 0.4603(4) 0.5821(6) 0.11689(18) 0.0492(18) Uani 1 1 d . . .
H90 H 0.478(3) 0.584(5) 0.1411(15) 0.0384(19) Uiso 1 1 d . . .
Cl1 Cl 0.35665(10) 0.61813(19) 0.10749(4) 0.0611(5) Uani 1 1 d . . .
Cl2 Cl 0.51477(11) 0.68717(19) 0.09640(4) 0.0633(5) Uani 1 1 d . . .
Cl3 Cl 0.47783(15) 0.4282(2) 0.10625(6) 0.0899(7) Uani 1 1 d . . .

loop_
_atom_site_aniso_label
_atom_site_aniso_U_11
_atom_site_aniso_U_22
_atom_site_aniso_U_33
_atom_site_aniso_U_23
_atom_site_aniso_U_13
_atom_site_aniso_U_12
Cu1 0.0230(4) 0.0226(3) 0.0150(3) -0.0014(3) 0.0062(3) 0.0022(3)
Cu2 0.0262(4) 0.0193(3) 0.0182(3) -0.0014(3) 0.0073(3) -0.0017(3)
N1 0.015(2) 0.025(2) 0.014(2) 0.0008(18) 0.0001(18) 0.0026(17)
N2 0.026(3) 0.023(2) 0.014(2) 0.0021(18) 0.007(2) 0.0038(19)
N3 0.020(2) 0.026(2) 0.017(2) -0.0047(18) 0.0049(19) -0.0016(18)
N4 0.023(2) 0.023(2) 0.016(2) -0.0005(18) 0.006(2) 0.0034(18)
N5 0.023(2) 0.021(2) 0.019(2) 0.0012(19) 0.0036(19) -0.0018(19)
N6 0.028(3) 0.024(2) 0.014(2) -0.0035(19) -0.0005(19) -0.0076(19)
N7 0.031(3) 0.021(2) 0.021(2) -0.0016(19) 0.007(2) -0.0020(19)
N8 0.022(2) 0.021(2) 0.018(2) -0.0033(18) 0.0025(19) 0.0011(18)
C1 0.025(3) 0.020(3) 0.016(3) 0.000(2) 0.007(2) -0.001(2)
C2 0.020(3) 0.019(3) 0.017(3) 0.001(2) 0.000(2) 0.001(2)
C3 0.019(3) 0.019(3) 0.017(3) 0.002(2) 0.001(2) -0.001(2)
C4 0.021(3) 0.017(3) 0.022(3) 0.002(2) 0.004(2) -0.001(2)
C5 0.022(3) 0.021(3) 0.022(3) 0.001(2) 0.008(3) 0.001(2)
C6 0.027(3) 0.020(3) 0.016(3) 0.001(2) 0.010(3) 0.002(2)
C7 0.035(3) 0.023(3) 0.016(3) 0.002(2) 0.013(3) 0.006(2)
C8 0.038(3) 0.024(3) 0.012(3) 0.002(2) 0.009(3) 0.003(2)
C9 0.029(3) 0.021(3) 0.012(3) 0.000(2) 0.006(2) -0.001(2)
C10 0.033(3) 0.020(3) 0.011(3) 0.000(2) 0.006(2) 0.000(2)
C11 0.028(3) 0.027(3) 0.016(3) 0.000(2) 0.009(3) -0.002(2)
C12 0.028(3) 0.031(3) 0.018(3) -0.003(2) 0.003(3) -0.003(2)
C13 0.029(3) 0.029(3) 0.024(3) -0.002(2) 0.006(3) 0.002(2)
C14 0.025(3) 0.031(3) 0.018(3) -0.002(2) 0.007(3) 0.000(2)
C15 0.025(3) 0.028(3) 0.017(3) -0.001(2) 0.003(2) 0.004(2)
C16 0.026(3) 0.022(3) 0.018(3) -0.001(2) 0.008(3) 0.004(2)
C17 0.024(3) 0.022(3) 0.016(3) 0.003(2) 0.004(2) 0.000(2)
C18 0.026(3) 0.020(3) 0.011(3) -0.001(2) 0.003(2) 0.003(2)
C19 0.023(3) 0.016(3) 0.022(3) 0.005(2) 0.008(3) 0.004(2)
C20 0.020(3) 0.024(3) 0.025(3) 0.002(2) 0.009(3) -0.004(2)
C21 0.029(3) 0.030(3) 0.024(3) 0.002(3) 0.013(3) 0.000(2)
C22 0.026(3) 0.043(3) 0.022(3) -0.001(3) 0.005(3) -0.006(3)
C23 0.037(4) 0.032(3) 0.028(3) -0.012(3) 0.009(3) -0.014(3)
C24 0.037(4) 0.023(3) 0.037(4) 0.000(3) 0.013(3) -0.002(3)
C25 0.019(3) 0.025(3) 0.025(3) -0.001(2) 0.003(2) -0.006(2)
C26 0.020(3) 0.029(3) 0.012(3) 0.005(2) 0.003(2) 0.003(2)
C27 0.029(3) 0.030(3) 0.022(3) -0.002(2) 0.011(3) -0.002(2)
C28 0.027(3) 0.039(3) 0.025(3) -0.006(3) 0.006(3) -0.004(3)
C29 0.020(3) 0.060(4) 0.022(3) 0.004(3) 0.004(3) 0.011(3)
C30 0.031(3) 0.028(3) 0.030(3) 0.000(3) 0.004(3) 0.010(3)
C31 0.030(3) 0.024(3) 0.019(3) 0.001(2) 0.001(2) 0.001(2)
C32 0.037(3) 0.025(3) 0.030(3) -0.001(2) 0.012(3) 0.011(2)
C33 0.044(4) 0.029(3) 0.021(3) -0.002(2) 0.008(3) 0.008(3)
C34 0.035(3) 0.037(3) 0.019(3) -0.004(2) 0.002(3) 0.004(3)
C35 0.032(4) 0.057(4) 0.028(3) -0.011(3) -0.001(3) 0.010(3)
C36 0.022(3) 0.017(3) 0.022(3) -0.008(2) 0.003(2) -0.003(2)
C37 0.031(3) 0.025(3) 0.026(3) -0.004(2) 0.008(3) 0.003(2)
C38 0.030(3) 0.033(3) 0.038(4) 0.000(3) 0.009(3) 0.008(3)
C39 0.025(3) 0.041(3) 0.034(3) -0.006(3) 0.011(3) 0.005(3)
C40 0.037(4) 0.032(3) 0.030(3) -0.002(3) 0.018(3) -0.001(3)
C41 0.032(3) 0.030(3) 0.019(3) 0.002(2) 0.004(2) 0.005(2)
C42 0.021(3) 0.023(3) 0.018(3) -0.004(2) 0.005(2) -0.004(2)
C43 0.027(3) 0.028(3) 0.022(3) -0.001(2) 0.002(3) 0.003(2)
C44 0.029(3) 0.030(3) 0.029(3) -0.011(3) 0.008(3) 0.004(3)
C45 0.034(3) 0.045(3) 0.016(3) -0.006(3) 0.006(3) -0.003(3)
C46 0.028(3) 0.031(3) 0.021(3) 0.006(2) 0.008(3) -0.002(2)
C47 0.026(3) 0.024(3) 0.020(3) -0.002(2) 0.009(3) -0.003(2)
C48 0.023(3) 0.024(3) 0.017(3) 0.000(2) 0.001(2) 0.001(2)
C49 0.032(3) 0.030(3) 0.022(3) -0.003(2) 0.009(3) -0.003(2)
C50 0.036(3) 0.032(3) 0.034(3) 0.001(3) 0.015(3) -0.010(3)
C51 0.046(4) 0.029(3) 0.027(3) -0.008(3) 0.007(3) -0.014(3)
C52 0.033(3) 0.024(3) 0.021(3) -0.001(2) 0.009(3) -0.002(2)
C53 0.028(3) 0.021(3) 0.020(3) 0.000(2) 0.004(2) -0.001(2)
C54 0.040(3) 0.022(3) 0.023(3) -0.008(2) 0.009(3) -0.003(2)
C55 0.044(4) 0.023(3) 0.018(3) 0.000(2) 0.014(3) 0.004(2)
C56 0.033(3) 0.018(3) 0.029(3) 0.003(2) 0.015(3) 0.004(2)
C57 0.029(3) 0.018(3) 0.018(3) -0.001(2) 0.007(2) 0.006(2)
C58 0.030(3) 0.019(3) 0.014(3) 0.001(2) 0.003(2) 0.003(2)
C59 0.025(3) 0.020(3) 0.016(3) 0.000(2) 0.002(2) 0.001(2)
C60 0.029(3) 0.015(2) 0.015(3) -0.002(2) 0.009(2) -0.004(2)
C61 0.021(3) 0.019(3) 0.020(3) -0.001(2) 0.004(2) -0.003(2)
C62 0.025(3) 0.022(3) 0.028(3) -0.003(2) 0.008(3) -0.002(2)
C63 0.035(4) 0.020(3) 0.032(3) 0.001(2) 0.014(3) 0.003(2)
C64 0.027(3) 0.025(3) 0.022(3) 0.005(2) 0.006(3) 0.001(2)
C65 0.020(3) 0.031(3) 0.023(3) 0.006(2) 0.003(3) 0.002(2)
C66 0.026(3) 0.028(3) 0.019(3) 0.007(2) 0.003(3) -0.002(2)
C67 0.029(3) 0.041(3) 0.017(3) 0.001(3) 0.000(3) -0.005(3)
C68 0.029(3) 0.031(3) 0.016(3) 0.003(2) -0.007(2) -0.008(3)
C69 0.043(4) 0.023(3) 0.015(3) 0.003(2) 0.006(3) -0.008(2)
C70 0.037(4) 0.024(3) 0.014(3) -0.004(2) 0.000(3) -0.008(2)
C71 0.042(4) 0.018(3) 0.013(3) 0.005(2) 0.008(3) -0.002(2)
C72 0.047(4) 0.017(3) 0.020(3) 0.001(2) 0.013(3) -0.002(3)
C73 0.039(4) 0.022(3) 0.024(3) -0.001(2) 0.013(3) 0.001(2)
C74 0.036(4) 0.020(3) 0.020(3) -0.004(2) 0.011(3) -0.004(2)
C75 0.024(3) 0.023(3) 0.033(3) -0.004(2) 0.010(3) 0.004(2)
C76 0.026(3) 0.020(3) 0.031(3) 0.001(2) 0.008(3) 0.001(2)
C77 0.026(3) 0.024(3) 0.026(3) -0.003(2) 0.001(3) 0.002(2)
C78 0.027(3) 0.022(3) 0.022(3) -0.003(2) 0.005(3) -0.002(2)
C79 0.029(3) 0.021(3) 0.018(3) -0.004(2) 0.006(3) -0.007(2)
C80 0.032(3) 0.030(3) 0.041(4) -0.012(3) 0.002(3) 0.006(3)
C81 0.032(3) 0.029(3) 0.044(4) -0.005(3) 0.005(3) 0.004(3)
C82 0.040(4) 0.053(4) 0.029(3) -0.009(3) -0.001(3) -0.013(3)
C83 0.037(4) 0.039(3) 0.031(3) -0.003(3) -0.006(3) -0.007(3)
C84 0.074(5) 0.043(4) 0.047(4) 0.000(3) -0.022(4) -0.017(4)
C85 0.045(4) 0.025(3) 0.023(3) -0.002(2) 0.014(3) 0.001(2)
C86 0.068(4) 0.025(3) 0.024(3) -0.002(2) 0.018(3) -0.001(3)
C87 0.051(4) 0.028(3) 0.040(4) -0.007(3) 0.020(3) 0.006(3)
C88 0.039(4) 0.036(3) 0.038(4) -0.010(3) 0.003(3) 0.006(3)
C89 0.028(3) 0.032(3) 0.027(3) -0.002(3) 0.004(3) 0.005(2)
C90 0.038(4) 0.069(5) 0.042(4) 0.008(4) 0.009(3) 0.001(3)
Cl1 0.0365(10) 0.1063(15) 0.0404(10) 0.0034(10) 0.0069(8) 0.0051(9)
Cl2 0.0504(11) 0.0963(14) 0.0446(11) 0.0097(10) 0.0128(9) -0.0153(10)
Cl3 0.1104(19) 0.0684(14) 0.0814(17) 0.0004(12) -0.0060(14) 0.0265(13)

loop_
_atom_type_symbol
_atom_type_description
_atom_type_scat_dispersion_real
_atom_type_scat_dispersion_imag
_atom_type_scat_source
C C 0.0033 0.0016 'International Tables Vol C Tables 4.2.6.8 and 6.1.1.4'
H H 0.0000 0.0000 'International Tables Vol C Tables 4.2.6.8 and 6.1.1.4'
N N 0.0061 0.0033 'International Tables Vol C Tables 4.2.6.8 and 6.1.1.4'
Cu Cu 0.3201 1.2651 'International Tables Vol C Tables 4.2.6.8 and 6.1.1.4'
Cl Cl 0.1484 0.1585 'International Tables Vol C Tables 4.2.6.8 and 6.1.1.4'

loop_
_geom_angle_atom_site_label_1
_geom_angle_atom_site_label_2
_geom_angle_atom_site_label_3
_geom_angle
_geom_angle_site_symmetry_1
_geom_angle_site_symmetry_3
_geom_angle_publ_flag
N1 Cu1 N3 165.71(15) . . ?
N1 Cu1 N4 80.41(17) . . ?
N3 Cu1 N4 92.84(17) . . ?
N1 Cu1 N2 92.96(17) . . ?
N3 Cu1 N2 95.15(17) . . ?
N4 Cu1 N2 170.24(17) . . ?
N8 Cu2 N5 88.57(16) . . ?
N8 Cu2 N6 173.49(16) . . ?
N5 Cu2 N6 91.41(17) . . ?
N8 Cu2 N7 91.58(17) . . ?
N5 Cu2 N7 178.90(16) . . ?
N6 Cu2 N7 88.57(17) . . ?
C1 N1 C4 108.8(4) . . ?
C1 N1 Cu1 117.9(3) . . ?
C4 N1 Cu1 130.4(3) . . ?
C6 N2 C9 107.3(4) . . ?
C6 N2 Cu1 123.5(3) . . ?
C9 N2 Cu1 124.0(3) . . ?
C14 N3 C11 107.4(4) . . ?
C14 N3 Cu1 123.8(3) . . ?
C11 N3 Cu1 124.8(3) . . ?
C19 N4 C16 109.5(4) . . ?
C19 N4 Cu1 116.2(3) . . ?
C16 N4 Cu1 128.4(3) . . ?
C64 N5 C61 105.8(4) . . ?
C64 N5 Cu2 124.9(3) . . ?
C61 N5 Cu2 128.9(3) . . ?
C66 N6 C69 104.9(4) . . ?
C66 N6 Cu2 126.3(3) . . ?
C69 N6 Cu2 128.5(3) . . ?
C74 N7 C71 105.7(4) . . ?
C74 N7 Cu2 125.8(3) . . ?
C71 N7 Cu2 128.5(4) . . ?
C76 N8 C79 105.5(4) . . ?
C76 N8 Cu2 125.4(3) . . ?
C79 N8 Cu2 128.8(3) . . ?
N1 C1 C2 109.4(4) . . ?
N1 C1 C19 110.1(4) . . ?
C2 C1 C19 140.5(4) . . ?
C3 C2 C1 106.1(4) . . ?
C3 C2 C20 127.7(5) . . ?
C1 C2 C20 126.2(4) . . ?
C2 C3 C4 107.1(4) . . ?
C2 C3 C26 128.3(5) . . ?
C4 C3 C26 124.5(4) . . ?
N1 C4 C5 119.5(5) . . ?
N1 C4 C3 108.4(4) . . ?
C5 C4 C3 132.1(5) . . ?
C4 C5 C6 124.7(4) . . ?
C4 C5 H5 117.7 . . ?
C6 C5 H5 117.7 . . ?
N2 C6 C5 126.3(4) . . ?
N2 C6 C7 108.5(5) . . ?
C5 C6 C7 124.7(5) . . ?
C8 C7 C6 108.5(4) . . ?
C8 C7 C32 126.7(5) . . ?
C6 C7 C32 124.5(5) . . ?
C7 C8 C9 106.7(4) . . ?
C7 C8 C33 123.7(5) . . ?
C9 C8 C33 129.3(5) . . ?
N2 C9 C10 122.5(4) . . ?
N2 C9 C8 108.7(4) . . ?
C10 C9 C8 128.8(5) . . ?
C9 C10 C11 124.8(5) . . ?
C9 C10 C48 118.5(4) . . ?
C11 C10 C48 116.6(5) . . ?
N3 C11 C10 122.3(5) . . ?
N3 C11 C12 109.4(4) . . ?
C10 C11 C12 128.3(5) . . ?
C13 C12 C11 105.6(5) . . ?
C13 C12 C34 125.2(5) . . ?
C11 C12 C34 129.1(4) . . ?
C12 C13 C14 108.3(5) . . ?
C12 C13 C35 127.3(5) . . ?
C14 C13 C35 124.4(4) . . ?
N3 C14 C15 125.1(5) . . ?
N3 C14 C13 109.3(4) . . ?
C15 C14 C13 125.6(5) . . ?
C16 C15 C14 124.3(5) . . ?
C16 C15 H15 117.9 . . ?
C14 C15 H15 117.9 . . ?
C15 C16 N4 121.2(4) . . ?
C15 C16 C17 130.8(4) . . ?
N4 C16 C17 107.6(4) . . ?
C18 C17 C16 107.7(4) . . ?
C18 C17 C36 128.5(4) . . ?
C16 C17 C36 123.3(5) . . ?
C17 C18 C19 105.7(4) . . ?
C17 C18 C42 126.7(4) . . ?
C19 C18 C42 127.5(5) . . ?
N4 C19 C1 112.2(4) . . ?
N4 C19 C18 109.4(4) . . ?
C1 C19 C18 138.3(5) . . ?
C21 C20 C25 117.7(5) . . ?
C21 C20 C2 122.0(4) . . ?
C25 C20 C2 120.3(5) . . ?
C22 C21 C20 121.3(5) . . ?
C22 C21 H21 119.3 . . ?
C20 C21 H21 119.3 . . ?
C21 C22 C23 120.2(5) . . ?
C21 C22 H22 119.9 . . ?
C23 C22 H22 119.9 . . ?
C24 C23 C22 119.6(5) . . ?
C24 C23 H23 120.2 . . ?
C22 C23 H23 120.2 . . ?
C23 C24 C25 120.3(5) . . ?
C23 C24 H24 119.8 . . ?
C25 C24 H24 119.8 . . ?
C24 C25 C20 120.9(5) . . ?
C24 C25 H25 119.6 . . ?
C20 C25 H25 119.6 . . ?
C27 C26 C31 117.9(5) . . ?
C27 C26 C3 121.3(4) . . ?
C31 C26 C3 120.7(4) . . ?
C28 C27 C26 121.3(5) . . ?
C28 C27 H27 119.4 . . ?
C26 C27 H27 119.4 . . ?
C27 C28 C29 119.6(5) . . ?
C27 C28 H28 120.2 . . ?
C29 C28 H28 120.2 . . ?
C30 C29 C28 119.6(5) . . ?
C30 C29 H29 120.2 . . ?
C28 C29 H29 120.2 . . ?
C31 C30 C29 120.5(5) . . ?
C31 C30 H30 119.8 . . ?
C29 C30 H30 119.8 . . ?
C30 C31 C26 121.0(5) . . ?
C30 C31 H31 119.5 . . ?
C26 C31 H31 119.5 . . ?
C7 C32 H32A 109.5 . . ?
C7 C32 H32B 109.5 . . ?
H32A C32 H32B 109.5 . . ?
C7 C32 H32C 109.5 . . ?
H32A C32 H32C 109.5 . . ?
H32B C32 H32C 109.5 . . ?
C8 C33 H33A 109.5 . . ?
C8 C33 H33B 109.5 . . ?
H33A C33 H33B 109.5 . . ?
C8 C33 H33C 109.5 . . ?
H33A C33 H33C 109.5 . . ?
H33B C33 H33C 109.5 . . ?
C12 C34 H34A 109.5 . . ?
C12 C34 H34B 109.5 . . ?
H34A C34 H34B 109.5 . . ?
C12 C34 H34C 109.5 . . ?
H34A C34 H34C 109.5 . . ?
H34B C34 H34C 109.5 . . ?
C13 C35 H35A 109.5 . . ?
C13 C35 H35B 109.5 . . ?
H35A C35 H35B 109.5 . . ?
C13 C35 H35C 109.5 . . ?
H35A C35 H35C 109.5 . . ?
H35B C35 H35C 109.5 . . ?
C37 C36 C41 117.5(4) . . ?
C37 C36 C17 121.2(4) . . ?
C41 C36 C17 121.3(5) . . ?
C38 C37 C36 121.9(5) . . ?
C38 C37 H37 119.1 . . ?
C36 C37 H37 119.1 . . ?
C37 C38 C39 119.4(5) . . ?
C37 C38 H38 120.3 . . ?
C39 C38 H38 120.3 . . ?
C40 C39 C38 120.2(5) . . ?
C40 C39 H39 119.9 . . ?
C38 C39 H39 119.9 . . ?
C39 C40 C41 120.5(5) . . ?
C39 C40 H40 119.8 . . ?
C41 C40 H40 119.8 . . ?
C40 C41 C36 120.6(5) . . ?
C40 C41 H41 119.7 . . ?
C36 C41 H41 119.7 . . ?
C47 C42 C43 118.3(5) . . ?
C47 C42 C18 121.8(4) . . ?
C43 C42 C18 119.8(5) . . ?
C44 C43 C42 120.8(5) . . ?
C44 C43 H43 119.6 . . ?
C42 C43 H43 119.6 . . ?
C43 C44 C45 120.3(5) . . ?
C43 C44 H44 119.9 . . ?
C45 C44 H44 119.9 . . ?
C46 C45 C44 119.2(5) . . ?
C46 C45 H45 120.4 . . ?
C44 C45 H45 120.4 . . ?
C47 C46 C45 120.5(5) . . ?
C47 C46 H46 119.7 . . ?
C45 C46 H46 119.7 . . ?
C46 C47 C42 120.8(5) . . ?
C46 C47 H47 119.6 . . ?
C42 C47 H47 119.6 . . ?
C59 C48 C49 114.6(4) . . ?
C59 C48 C10 124.9(4) . . ?
C49 C48 C10 120.5(4) . . ?
C50 C49 C48 122.6(4) . . ?
C50 C49 H49 118.7 . . ?
C48 C49 H49 118.7 . . ?
C49 C50 C51 122.3(5) . . ?
C49 C50 H50 118.9 . . ?
C51 C50 H50 118.9 . . ?
C52 C51 C50 114.8(5) . . ?
C52 C51 H51 122.6 . . ?
C50 C51 H51 122.6 . . ?
C51 C52 C59 122.9(4) . . ?
C51 C52 C53 147.3(5) . . ?
C59 C52 C53 89.7(4) . . ?
C54 C53 C58 121.9(4) . . ?
C54 C53 C52 148.2(5) . . ?
C58 C53 C52 89.8(4) . . ?
C53 C54 C55 115.8(5) . . ?
C53 C54 H54 122.1 . . ?
C55 C54 H54 122.1 . . ?
C56 C55 C54 122.1(4) . . ?
C56 C55 H55 118.9 . . ?
C54 C55 H55 118.9 . . ?
C55 C56 C57 122.7(5) . . ?
C55 C56 H56 118.6 . . ?
C57 C56 H56 118.6 . . ?
C58 C57 C56 113.7(4) . . ?
C58 C57 C60 122.0(4) . . ?
C56 C57 C60 124.2(4) . . ?
C57 C58 C53 123.7(4) . . ?
C57 C58 C59 145.9(4) . . ?
C53 C58 C59 90.3(4) . . ?
C48 C59 C52 122.8(4) . . ?
C48 C59 C58 147.0(5) . . ?
C52 C59 C58 90.2(4) . . ?
C61 C60 C79 124.8(4) . . ?
C61 C60 C57 119.2(4) . . ?
C79 C60 C57 115.9(5) . . ?
N5 C61 C60 123.4(4) . . ?
N5 C61 C62 109.7(4) . . ?
C60 C61 C62 126.9(5) . . ?
C63 C62 C61 106.4(4) . . ?
C63 C62 C80 123.2(5) . . ?
C61 C62 C80 130.4(5) . . ?
C62 C63 C64 107.8(5) . . ?
C62 C63 C81 128.0(5) . . ?
C64 C63 C81 124.2(5) . . ?
N5 C64 C65 125.5(5) . . ?
N5 C64 C63 110.2(5) . . ?
C65 C64 C63 124.3(5) . . ?
C66 C65 C64 126.9(5) . . ?
C66 C65 H65 116.5 . . ?
C64 C65 H65 116.5 . . ?
N6 C66 C65 124.1(5) . . ?
N6 C66 C67 111.0(4) . . ?
C65 C66 C67 124.9(5) . . ?
C68 C67 C66 106.5(5) . . ?
C68 C67 C82 129.1(5) . . ?
C66 C67 C82 124.4(5) . . ?
C67 C68 C69 106.8(5) . . ?
C67 C68 C83 126.7(5) . . ?
C69 C68 C83 126.4(5) . . ?
C70 C69 N6 123.3(5) . . ?
C70 C69 C68 125.9(5) . . ?
N6 C69 C68 110.8(4) . . ?
C71 C70 C69 126.4(5) . . ?
C71 C70 H70 116.8 . . ?
C69 C70 H70 116.8 . . ?
C70 C71 N7 124.0(4) . . ?
C70 C71 C72 126.1(5) . . ?
N7 C71 C72 109.8(5) . . ?
C73 C72 C71 107.2(4) . . ?
C73 C72 C85 126.4(5) . . ?
C71 C72 C85 126.3(5) . . ?
C72 C73 C74 106.6(5) . . ?
C72 C73 C87 129.0(5) . . ?
C74 C73 C87 124.5(5) . . ?
C75 C74 N7 124.7(4) . . ?
C75 C74 C73 124.6(5) . . ?
N7 C74 C73 110.6(5) . . ?
C74 C75 C76 126.8(5) . . ?
C74 C75 H75 116.6 . . ?
C76 C75 H75 116.6 . . ?
N8 C76 C75 124.9(5) . . ?
N8 C76 C77 111.0(4) . . ?
C75 C76 C77 124.1(5) . . ?
C78 C77 C76 107.4(5) . . ?
C78 C77 C88 128.6(5) . . ?
C76 C77 C88 123.9(4) . . ?
C77 C78 C79 106.1(5) . . ?
C77 C78 C89 124.0(5) . . ?
C79 C78 C89 129.8(4) . . ?
N8 C79 C60 123.9(5) . . ?
N8 C79 C78 109.7(4) . . ?
C60 C79 C78 126.4(4) . . ?
C62 C80 H80A 109.5 . . ?
C62 C80 H80B 109.5 . . ?
H80A C80 H80B 109.5 . . ?
C62 C80 H80C 109.5 . . ?
H80A C80 H80C 109.5 . . ?
H80B C80 H80C 109.5 . . ?
C63 C81 H81A 109.5 . . ?
C63 C81 H81B 109.5 . . ?
H81A C81 H81B 109.5 . . ?
C63 C81 H81C 109.5 . . ?
H81A C81 H81C 109.5 . . ?
H81B C81 H81C 109.5 . . ?
C67 C82 H82A 109.5 . . ?
C67 C82 H82B 109.5 . . ?
H82A C82 H82B 109.5 . . ?
C67 C82 H82C 109.5 . . ?
H82A C82 H82C 109.5 . . ?
H82B C82 H82C 109.5 . . ?
C68 C83 C84 113.4(5) . . ?
C68 C83 H83A 108.9 . . ?
C84 C83 H83A 108.9 . . ?
C68 C83 H83B 108.9 . . ?
C84 C83 H83B 108.9 . . ?
H83A C83 H83B 107.7 . . ?
C83 C84 H84A 109.5 . . ?
C83 C84 H84B 109.5 . . ?
H84A C84 H84B 109.5 . . ?
C83 C84 H84C 109.5 . . ?
H84A C84 H84C 109.5 . . ?
H84B C84 H84C 109.5 . . ?
C72 C85 C86 112.5(4) . . ?
C72 C85 H85A 109.1 . . ?
C86 C85 H85A 109.1 . . ?
C72 C85 H85B 109.1 . . ?
C86 C85 H85B 109.1 . . ?
H85A C85 H85B 107.8 . . ?
C85 C86 H86A 109.5 . . ?
C85 C86 H86B 109.5 . . ?
H86A C86 H86B 109.5 . . ?
C85 C86 H86C 109.5 . . ?
H86A C86 H86C 109.5 . . ?
H86B C86 H86C 109.5 . . ?
C73 C87 H87A 109.5 . . ?
C73 C87 H87B 109.5 . . ?
H87A C87 H87B 109.5 . . ?
C73 C87 H87C 109.5 . . ?
H87A C87 H87C 109.5 . . ?
H87B C87 H87C 109.5 . . ?
C77 C88 H88A 109.5 . . ?
C77 C88 H88B 109.5 . . ?
H88A C88 H88B 109.5 . . ?
C77 C88 H88C 109.5 . . ?
H88A C88 H88C 109.5 . . ?
H88B C88 H88C 109.5 . . ?
C78 C89 H89A 109.5 . . ?
C78 C89 H89B 109.5 . . ?
H89A C89 H89B 109.5 . . ?
C78 C89 H89C 109.5 . . ?
H89A C89 H89C 109.5 . . ?
H89B C89 H89C 109.5 . . ?
Cl3 C90 Cl1 111.1(4) . . ?
Cl3 C90 Cl2 111.0(4) . . ?
Cl1 C90 Cl2 109.7(4) . . ?
Cl3 C90 H90 104(3) . . ?
Cl1 C90 H90 109(3) . . ?
Cl2 C90 H90 113(3) . . ?

loop_
_geom_bond_atom_site_label_1
_geom_bond_atom_site_label_2
_geom_bond_distance
_geom_bond_site_symmetry_2
_geom_bond_publ_flag
Cu1 N1 1.897(4) . ?
Cu1 N3 1.904(4) . ?
Cu1 N4 1.909(4) . ?
Cu1 N2 1.913(4) . ?
Cu2 N8 1.993(4) . ?
Cu2 N5 2.004(4) . ?
Cu2 N6 2.007(4) . ?
Cu2 N7 2.008(4) . ?
N1 C1 1.358(6) . ?
N1 C4 1.376(6) . ?
N2 C6 1.378(6) . ?
N2 C9 1.392(6) . ?
N3 C14 1.380(6) . ?
N3 C11 1.381(6) . ?
N4 C19 1.349(6) . ?
N4 C16 1.383(6) . ?
N5 C64 1.373(6) . ?
N5 C61 1.387(6) . ?
N6 C66 1.367(6) . ?
N6 C69 1.391(6) . ?
N7 C74 1.376(7) . ?
N7 C71 1.384(6) . ?
N8 C76 1.373(6) . ?
N8 C79 1.386(6) . ?
C1 C2 1.434(7) . ?
C1 C19 1.444(6) . ?
C2 C3 1.404(6) . ?
C2 C20 1.474(7) . ?
C3 C4 1.431(7) . ?
C3 C26 1.483(7) . ?
C4 C5 1.396(6) . ?
C5 C6 1.400(7) . ?
C5 H5 0.9300 . ?
C6 C7 1.439(6) . ?
C7 C8 1.355(7) . ?
C7 C32 1.504(7) . ?
C8 C9 1.450(6) . ?
C8 C33 1.503(7) . ?
C9 C10 1.407(7) . ?
C10 C11 1.423(6) . ?
C10 C48 1.494(7) . ?
C11 C12 1.455(7) . ?
C12 C13 1.387(7) . ?
C12 C34 1.498(7) . ?
C13 C14 1.423(7) . ?
C13 C35 1.508(7) . ?
C14 C15 1.403(7) . ?
C15 C16 1.374(7) . ?
C15 H15 0.9300 . ?
C16 C17 1.442(7) . ?
C17 C18 1.399(7) . ?
C17 C36 1.482(6) . ?
C18 C19 1.451(6) . ?
C18 C42 1.472(7) . ?
C20 C21 1.390(7) . ?
C20 C25 1.396(7) . ?
C21 C22 1.380(7) . ?
C21 H21 0.9300 . ?
C22 C23 1.381(7) . ?
C22 H22 0.9300 . ?
C23 C24 1.375(8) . ?
C23 H23 0.9300 . ?
C24 C25 1.387(7) . ?
C24 H24 0.9300 . ?
C25 H25 0.9300 . ?
C26 C27 1.387(7) . ?
C26 C31 1.403(7) . ?
C27 C28 1.387(7) . ?
C27 H27 0.9300 . ?
C28 C29 1.388(7) . ?
C28 H28 0.9300 . ?
C29 C30 1.385(8) . ?
C29 H29 0.9300 . ?
C30 C31 1.366(7) . ?
C30 H30 0.9300 . ?
C31 H31 0.9300 . ?
C32 H32A 0.9600 . ?
C32 H32B 0.9600 . ?
C32 H32C 0.9600 . ?
C33 H33A 0.9600 . ?
C33 H33B 0.9600 . ?
C33 H33C 0.9600 . ?
C34 H34A 0.9600 . ?
C34 H34B 0.9600 . ?
C34 H34C 0.9600 . ?
C35 H35A 0.9600 . ?
C35 H35B 0.9600 . ?
C35 H35C 0.9600 . ?
C36 C37 1.391(7) . ?
C36 C41 1.401(7) . ?
C37 C38 1.378(7) . ?
C37 H37 0.9300 . ?
C38 C39 1.391(7) . ?
C38 H38 0.9300 . ?
C39 C40 1.361(8) . ?
C39 H39 0.9300 . ?
C40 C41 1.393(7) . ?
C40 H40 0.9300 . ?
C41 H41 0.9300 . ?
C42 C47 1.383(7) . ?
C42 C43 1.399(7) . ?
C43 C44 1.379(7) . ?
C43 H43 0.9300 . ?
C44 C45 1.384(8) . ?
C44 H44 0.9300 . ?
C45 C46 1.384(7) . ?
C45 H45 0.9300 . ?
C46 C47 1.382(7) . ?
C46 H46 0.9300 . ?
C47 H47 0.9300 . ?
C48 C59 1.369(6) . ?
C48 C49 1.423(7) . ?
C49 C50 1.370(7) . ?
C49 H49 0.9300 . ?
C50 C51 1.428(7) . ?
C50 H50 0.9300 . ?
C51 C52 1.363(7) . ?
C51 H51 0.9300 . ?
C52 C59 1.415(7) . ?
C52 C53 1.512(6) . ?
C53 C54 1.375(7) . ?
C53 C58 1.413(7) . ?
C54 C55 1.399(7) . ?
C54 H54 0.9300 . ?
C55 C56 1.390(7) . ?
C55 H55 0.9300 . ?
C56 C57 1.423(6) . ?
C56 H56 0.9300 . ?
C57 C58 1.378(7) . ?
C57 C60 1.490(7) . ?
C58 C59 1.500(6) . ?
C60 C61 1.396(7) . ?
C60 C79 1.403(6) . ?
C61 C62 1.459(6) . ?
C62 C63 1.347(7) . ?
C62 C80 1.503(7) . ?
C63 C64 1.442(7) . ?
C63 C81 1.503(7) . ?
C64 C65 1.380(7) . ?
C65 C66 1.379(7) . ?
C65 H65 0.9300 . ?
C66 C67 1.446(7) . ?
C67 C68 1.363(7) . ?
C67 C82 1.493(8) . ?
C68 C69 1.430(7) . ?
C68 C83 1.500(7) . ?
C69 C70 1.383(7) . ?
C70 C71 1.377(7) . ?
C70 H70 0.9300 . ?
C71 C72 1.458(7) . ?
C72 C73 1.353(7) . ?
C72 C85 1.503(7) . ?
C73 C74 1.456(6) . ?
C73 C87 1.488(7) . ?
C74 C75 1.365(7) . ?
C75 C76 1.394(7) . ?
C75 H75 0.9300 . ?
C76 C77 1.438(7) . ?
C77 C78 1.357(6) . ?
C77 C88 1.491(7) . ?
C78 C79 1.472(7) . ?
C78 C89 1.499(7) . ?
C80 H80A 0.9600 . ?
C80 H80B 0.9600 . ?
C80 H80C 0.9600 . ?
C81 H81A 0.9600 . ?
C81 H81B 0.9600 . ?
C81 H81C 0.9600 . ?
C82 H82A 0.9600 . ?
C82 H82B 0.9600 . ?
C82 H82C 0.9600 . ?
C83 C84 1.512(8) . ?
C83 H83A 0.9700 . ?
C83 H83B 0.9700 . ?
C84 H84A 0.9600 . ?
C84 H84B 0.9600 . ?
C84 H84C 0.9600 . ?
C85 C86 1.518(7) . ?
C85 H85A 0.9700 . ?
C85 H85B 0.9700 . ?
C86 H86A 0.9600 . ?
C86 H86B 0.9600 . ?
C86 H86C 0.9600 . ?
C87 H87A 0.9600 . ?
C87 H87B 0.9600 . ?
C87 H87C 0.9600 . ?
C88 H88A 0.9600 . ?
C88 H88B 0.9600 . ?
C88 H88C 0.9600 . ?
C89 H89A 0.9600 . ?
C89 H89B 0.9600 . ?
C89 H89C 0.9600 . ?
C90 Cl3 1.738(7) . ?
C90 Cl1 1.745(7) . ?
C90 Cl2 1.753(6) . ?
C90 H90 0.98(6) . ?

loop_
_geom_torsion_atom_site_label_1
_geom_torsion_atom_site_label_2
_geom_torsion_atom_site_label_3
_geom_torsion_atom_site_label_4
_geom_torsion
_geom_torsion_site_symmetry_1
_geom_torsion_site_symmetry_2
_geom_torsion_site_symmetry_3
_geom_torsion_site_symmetry_4
_geom_torsion_publ_flag
N3 Cu1 N1 C1 65.8(8) . . . . ?
N4 Cu1 N1 C1 3.2(3) . . . . ?
N2 Cu1 N1 C1 -169.6(3) . . . . ?
N3 Cu1 N1 C4 -136.2(6) . . . . ?
N4 Cu1 N1 C4 161.2(4) . . . . ?
N2 Cu1 N1 C4 -11.6(4) . . . . ?
N1 Cu1 N2 C6 -2.3(4) . . . . ?
N3 Cu1 N2 C6 165.9(4) . . . . ?
N4 Cu1 N2 C6 -49.2(12) . . . . ?
N1 Cu1 N2 C9 -153.6(4) . . . . ?
N3 Cu1 N2 C9 14.6(4) . . . . ?
N4 Cu1 N2 C9 159.4(9) . . . . ?
N1 Cu1 N3 C14 -72.2(8) . . . . ?
N4 Cu1 N3 C14 -10.9(4) . . . . ?
N2 Cu1 N3 C14 163.5(4) . . . . ?
N1 Cu1 N3 C11 133.2(6) . . . . ?
N4 Cu1 N3 C11 -165.5(4) . . . . ?
N2 Cu1 N3 C11 8.8(4) . . . . ?
N1 Cu1 N4 C19 8.9(3) . . . . ?
N3 Cu1 N4 C19 -158.4(3) . . . . ?
N2 Cu1 N4 C19 56.6(12) . . . . ?
N1 Cu1 N4 C16 158.8(4) . . . . ?
N3 Cu1 N4 C16 -8.5(4) . . . . ?
N2 Cu1 N4 C16 -153.5(9) . . . . ?
N8 Cu2 N5 C64 -179.0(4) . . . . ?
N6 Cu2 N5 C64 -5.5(4) . . . . ?
N7 Cu2 N5 C64 83(10) . . . . ?
N8 Cu2 N5 C61 9.7(4) . . . . ?
N6 Cu2 N5 C61 -176.8(4) . . . . ?
N7 Cu2 N5 C61 -88(10) . . . . ?
N8 Cu2 N6 C66 86.8(14) . . . . ?
N5 Cu2 N6 C66 -3.0(4) . . . . ?
N7 Cu2 N6 C66 178.1(4) . . . . ?
N8 Cu2 N6 C69 -85.5(14) . . . . ?
N5 Cu2 N6 C69 -175.3(4) . . . . ?
N7 Cu2 N6 C69 5.8(4) . . . . ?
N8 Cu2 N7 C74 -2.7(4) . . . . ?
N5 Cu2 N7 C74 95(10) . . . . ?
N6 Cu2 N7 C74 -176.2(4) . . . . ?
N8 Cu2 N7 C71 176.0(4) . . . . ?
N5 Cu2 N7 C71 -86(10) . . . . ?
N6 Cu2 N7 C71 2.5(4) . . . . ?
N5 Cu2 N8 C76 175.9(4) . . . . ?
N6 Cu2 N8 C76 86.0(14) . . . . ?
N7 Cu2 N8 C76 -5.2(4) . . . . ?
N5 Cu2 N8 C79 2.1(4) . . . . ?
N6 Cu2 N8 C79 -87.9(14) . . . . ?
N7 Cu2 N8 C79 -179.0(4) . . . . ?
C4 N1 C1 C2 3.9(5) . . . . ?
Cu1 N1 C1 C2 166.4(3) . . . . ?
C4 N1 C1 C19 -175.8(4) . . . . ?
Cu1 N1 C1 C19 -13.3(5) . . . . ?
N1 C1 C2 C3 -1.4(5) . . . . ?
C19 C1 C2 C3 178.2(6) . . . . ?
N1 C1 C2 C20 178.8(4) . . . . ?
C19 C1 C2 C20 -1.7(9) . . . . ?
C1 C2 C3 C4 -1.6(5) . . . . ?
C20 C2 C3 C4 178.2(4) . . . . ?
C1 C2 C3 C26 -178.1(4) . . . . ?
C20 C2 C3 C26 1.7(8) . . . . ?
C1 N1 C4 C5 173.1(4) . . . . ?
Cu1 N1 C4 C5 13.6(6) . . . . ?
C1 N1 C4 C3 -5.0(5) . . . . ?
Cu1 N1 C4 C3 -164.5(3) . . . . ?
C2 C3 C4 N1 4.1(5) . . . . ?
C26 C3 C4 N1 -179.3(4) . . . . ?
C2 C3 C4 C5 -173.6(5) . . . . ?
C26 C3 C4 C5 3.0(8) . . . . ?
N1 C4 C5 C6 0.8(7) . . . . ?
C3 C4 C5 C6 178.3(5) . . . . ?
C9 N2 C6 C5 170.4(4) . . . . ?
Cu1 N2 C6 C5 15.0(6) . . . . ?
C9 N2 C6 C7 -2.6(5) . . . . ?
Cu1 N2 C6 C7 -158.0(3) . . . . ?
C4 C5 C6 N2 -15.7(7) . . . . ?
C4 C5 C6 C7 156.2(4) . . . . ?
N2 C6 C7 C8 4.5(5) . . . . ?
C5 C6 C7 C8 -168.7(4) . . . . ?
N2 C6 C7 C32 178.9(4) . . . . ?
C5 C6 C7 C32 5.7(7) . . . . ?
C6 C7 C8 C9 -4.4(5) . . . . ?
C32 C7 C8 C9 -178.6(4) . . . . ?
C6 C7 C8 C33 169.4(4) . . . . ?
C32 C7 C8 C33 -4.9(8) . . . . ?
C6 N2 C9 C10 -180.0(4) . . . . ?
Cu1 N2 C9 C10 -24.8(6) . . . . ?
C6 N2 C9 C8 0.0(5) . . . . ?
Cu1 N2 C9 C8 155.2(3) . . . . ?
C7 C8 C9 N2 2.8(5) . . . . ?
C33 C8 C9 N2 -170.4(4) . . . . ?
C7 C8 C9 C10 -177.3(5) . . . . ?
C33 C8 C9 C10 9.5(8) . . . . ?
N2 C9 C10 C11 9.5(7) . . . . ?
C8 C9 C10 C11 -170.5(4) . . . . ?
N2 C9 C10 C48 -172.3(4) . . . . ?
C8 C9 C10 C48 7.8(7) . . . . ?
C14 N3 C11 C10 177.8(4) . . . . ?
Cu1 N3 C11 C10 -24.1(6) . . . . ?
C14 N3 C11 C12 -0.3(5) . . . . ?
Cu1 N3 C11 C12 157.8(3) . . . . ?
C9 C10 C11 N3 16.3(7) . . . . ?
C48 C10 C11 N3 -161.9(4) . . . . ?
C9 C10 C11 C12 -166.0(5) . . . . ?
C48 C10 C11 C12 15.8(7) . . . . ?
N3 C11 C12 C13 0.6(5) . . . . ?
C10 C11 C12 C13 -177.3(5) . . . . ?
N3 C11 C12 C34 -176.5(5) . . . . ?
C10 C11 C12 C34 5.6(8) . . . . ?
C11 C12 C13 C14 -0.7(5) . . . . ?
C34 C12 C13 C14 176.5(5) . . . . ?
C11 C12 C13 C35 -179.2(5) . . . . ?
C34 C12 C13 C35 -2.0(8) . . . . ?
C11 N3 C14 C15 -178.3(4) . . . . ?
Cu1 N3 C14 C15 23.3(6) . . . . ?
C11 N3 C14 C13 -0.2(5) . . . . ?
Cu1 N3 C14 C13 -158.5(3) . . . . ?
C12 C13 C14 N3 0.6(6) . . . . ?
C35 C13 C14 N3 179.1(5) . . . . ?
C12 C13 C14 C15 178.7(5) . . . . ?
C35 C13 C14 C15 -2.7(8) . . . . ?
N3 C14 C15 C16 -14.7(8) . . . . ?
C13 C14 C15 C16 167.4(5) . . . . ?
C14 C15 C16 N4 -6.7(7) . . . . ?
C14 C15 C16 C17 164.0(5) . . . . ?
C19 N4 C16 C15 169.2(4) . . . . ?
Cu1 N4 C16 C15 17.8(7) . . . . ?
C19 N4 C16 C17 -3.4(5) . . . . ?
Cu1 N4 C16 C17 -154.9(3) . . . . ?
C15 C16 C17 C18 -169.0(5) . . . . ?
N4 C16 C17 C18 2.7(5) . . . . ?
C15 C16 C17 C36 2.9(8) . . . . ?
N4 C16 C17 C36 174.6(4) . . . . ?
C16 C17 C18 C19 -1.0(5) . . . . ?
C36 C17 C18 C19 -172.4(4) . . . . ?
C16 C17 C18 C42 175.0(4) . . . . ?
C36 C17 C18 C42 3.6(8) . . . . ?
C16 N4 C19 C1 -173.7(4) . . . . ?
Cu1 N4 C19 C1 -18.3(5) . . . . ?
C16 N4 C19 C18 2.8(5) . . . . ?
Cu1 N4 C19 C18 158.2(3) . . . . ?
N1 C1 C19 N4 19.8(5) . . . . ?
C2 C1 C19 N4 -159.8(6) . . . . ?
N1 C1 C19 C18 -155.3(5) . . . . ?
C2 C1 C19 C18 25.1(10) . . . . ?
C17 C18 C19 N4 -1.1(5) . . . . ?
C42 C18 C19 N4 -177.0(4) . . . . ?
C17 C18 C19 C1 174.1(5) . . . . ?
C42 C18 C19 C1 -1.9(9) . . . . ?
C3 C2 C20 C21 40.6(7) . . . . ?
C1 C2 C20 C21 -139.6(5) . . . . ?
C3 C2 C20 C25 -141.0(5) . . . . ?
C1 C2 C20 C25 38.9(7) . . . . ?
C25 C20 C21 C22 0.4(6) . . . . ?
C2 C20 C21 C22 178.8(4) . . . . ?
C20 C21 C22 C23 -0.9(7) . . . . ?
C21 C22 C23 C24 0.8(7) . . . . ?
C22 C23 C24 C25 -0.2(7) . . . . ?
C23 C24 C25 C20 -0.4(7) . . . . ?
C21 C20 C25 C24 0.3(6) . . . . ?
C2 C20 C25 C24 -178.2(4) . . . . ?
C2 C3 C26 C27 41.0(7) . . . . ?
C4 C3 C26 C27 -134.9(5) . . . . ?
C2 C3 C26 C31 -140.0(5) . . . . ?
C4 C3 C26 C31 44.1(7) . . . . ?
C31 C26 C27 C28 -0.3(7) . . . . ?
C3 C26 C27 C28 178.8(4) . . . . ?
C26 C27 C28 C29 -0.5(7) . . . . ?
C27 C28 C29 C30 -0.2(7) . . . . ?
C28 C29 C30 C31 1.7(8) . . . . ?
C29 C30 C31 C26 -2.5(8) . . . . ?
C27 C26 C31 C30 1.8(7) . . . . ?
C3 C26 C31 C30 -177.3(5) . . . . ?
C18 C17 C36 C37 -141.1(5) . . . . ?
C16 C17 C36 C37 48.8(7) . . . . ?
C18 C17 C36 C41 41.2(7) . . . . ?
C16 C17 C36 C41 -128.9(5) . . . . ?
C41 C36 C37 C38 1.8(8) . . . . ?
C17 C36 C37 C38 -176.0(5) . . . . ?
C36 C37 C38 C39 -1.0(8) . . . . ?
C37 C38 C39 C40 -0.3(8) . . . . ?
C38 C39 C40 C41 0.7(8) . . . . ?
C39 C40 C41 C36 0.1(8) . . . . ?
C37 C36 C41 C40 -1.3(7) . . . . ?
C17 C36 C41 C40 176.5(5) . . . . ?
C17 C18 C42 C47 -129.8(5) . . . . ?
C19 C18 C42 C47 45.3(7) . . . . ?
C17 C18 C42 C43 47.9(7) . . . . ?
C19 C18 C42 C43 -136.9(5) . . . . ?
C47 C42 C43 C44 0.7(7) . . . . ?
C18 C42 C43 C44 -177.1(4) . . . . ?
C42 C43 C44 C45 -0.1(8) . . . . ?
C43 C44 C45 C46 -0.8(8) . . . . ?
C44 C45 C46 C47 1.1(7) . . . . ?
C45 C46 C47 C42 -0.5(7) . . . . ?
C43 C42 C47 C46 -0.4(7) . . . . ?
C18 C42 C47 C46 177.4(4) . . . . ?
C9 C10 C48 C59 62.8(7) . . . . ?
C11 C10 C48 C59 -118.9(5) . . . . ?
C9 C10 C48 C49 -116.2(5) . . . . ?
C11 C10 C48 C49 62.1(6) . . . . ?
C59 C48 C49 C50 0.5(8) . . . . ?
C10 C48 C49 C50 179.7(5) . . . . ?
C48 C49 C50 C51 0.2(9) . . . . ?
C49 C50 C51 C52 -1.6(8) . . . . ?
C50 C51 C52 C59 2.2(8) . . . . ?
C50 C51 C52 C53 179.5(7) . . . . ?
C51 C52 C53 C54 -2.8(16) . . . . ?
C59 C52 C53 C54 174.9(8) . . . . ?
C51 C52 C53 C58 -177.5(9) . . . . ?
C59 C52 C53 C58 0.2(4) . . . . ?
C58 C53 C54 C55 -0.6(7) . . . . ?
C52 C53 C54 C55 -174.3(7) . . . . ?
C53 C54 C55 C56 0.3(8) . . . . ?
C54 C55 C56 C57 0.8(8) . . . . ?
C55 C56 C57 C58 -1.5(7) . . . . ?
C55 C56 C57 C60 174.8(5) . . . . ?
C56 C57 C58 C53 1.2(7) . . . . ?
C60 C57 C58 C53 -175.2(5) . . . . ?
C56 C57 C58 C59 175.4(7) . . . . ?
C60 C57 C58 C59 -1.0(11) . . . . ?
C54 C53 C58 C57 -0.2(8) . . . . ?
C52 C53 C58 C57 176.5(5) . . . . ?
C54 C53 C58 C59 -176.9(5) . . . . ?
C52 C53 C58 C59 -0.2(4) . . . . ?
C49 C48 C59 C52 0.1(7) . . . . ?
C10 C48 C59 C52 -179.0(5) . . . . ?
C49 C48 C59 C58 -179.7(7) . . . . ?
C10 C48 C59 C58 1.2(11) . . . . ?
C51 C52 C59 C48 -1.6(8) . . . . ?
C53 C52 C59 C48 179.9(5) . . . . ?
C51 C52 C59 C58 178.3(5) . . . . ?
C53 C52 C59 C58 -0.2(4) . . . . ?
C57 C58 C59 C48 4.9(14) . . . . ?
C53 C58 C59 C48 -179.9(8) . . . . ?
C57 C58 C59 C52 -175.0(8) . . . . ?
C53 C58 C59 C52 0.2(4) . . . . ?
C58 C57 C60 C61 -110.3(5) . . . . ?
C56 C57 C60 C61 73.7(6) . . . . ?
C58 C57 C60 C79 66.7(6) . . . . ?
C56 C57 C60 C79 -109.3(5) . . . . ?
C64 N5 C61 C60 174.6(4) . . . . ?
Cu2 N5 C61 C60 -12.8(6) . . . . ?
C64 N5 C61 C62 -3.1(5) . . . . ?
Cu2 N5 C61 C62 169.4(3) . . . . ?
C79 C60 C61 N5 1.6(7) . . . . ?
C57 C60 C61 N5 178.3(4) . . . . ?
C79 C60 C61 C62 179.0(4) . . . . ?
C57 C60 C61 C62 -4.3(7) . . . . ?
N5 C61 C62 C63 4.5(5) . . . . ?
C60 C61 C62 C63 -173.2(4) . . . . ?
N5 C61 C62 C80 -173.8(5) . . . . ?
C60 C61 C62 C80 8.5(8) . . . . ?
C61 C62 C63 C64 -3.9(5) . . . . ?
C80 C62 C63 C64 174.6(4) . . . . ?
C61 C62 C63 C81 177.2(5) . . . . ?
C80 C62 C63 C81 -4.3(8) . . . . ?
C61 N5 C64 C65 -177.5(4) . . . . ?
Cu2 N5 C64 C65 9.6(7) . . . . ?
C61 N5 C64 C63 0.7(5) . . . . ?
Cu2 N5 C64 C63 -172.2(3) . . . . ?
C62 C63 C64 N5 2.1(6) . . . . ?
C81 C63 C64 N5 -178.9(4) . . . . ?
C62 C63 C64 C65 -179.7(5) . . . . ?
C81 C63 C64 C65 -0.7(8) . . . . ?
N5 C64 C65 C66 -3.9(8) . . . . ?
C63 C64 C65 C66 178.1(5) . . . . ?
C69 N6 C66 C65 -177.6(5) . . . . ?
Cu2 N6 C66 C65 8.6(7) . . . . ?
C69 N6 C66 C67 2.0(5) . . . . ?
Cu2 N6 C66 C67 -171.8(3) . . . . ?
C64 C65 C66 N6 -5.9(8) . . . . ?
C64 C65 C66 C67 174.6(5) . . . . ?
N6 C66 C67 C68 -0.5(6) . . . . ?
C65 C66 C67 C68 179.1(5) . . . . ?
N6 C66 C67 C82 177.8(5) . . . . ?
C65 C66 C67 C82 -2.6(8) . . . . ?
C66 C67 C68 C69 -1.2(6) . . . . ?
C82 C67 C68 C69 -179.3(5) . . . . ?
C66 C67 C68 C83 176.6(5) . . . . ?
C82 C67 C68 C83 -1.6(9) . . . . ?
C66 N6 C69 C70 175.3(4) . . . . ?
Cu2 N6 C69 C70 -11.1(7) . . . . ?
C66 N6 C69 C68 -2.7(5) . . . . ?
Cu2 N6 C69 C68 170.8(3) . . . . ?
C67 C68 C69 C70 -175.5(5) . . . . ?
C83 C68 C69 C70 6.7(8) . . . . ?
C67 C68 C69 N6 2.5(6) . . . . ?
C83 C68 C69 N6 -175.3(5) . . . . ?
N6 C69 C70 C71 7.2(8) . . . . ?
C68 C69 C70 C71 -175.1(5) . . . . ?
C69 C70 C71 N7 1.7(8) . . . . ?
C69 C70 C71 C72 177.6(5) . . . . ?
C74 N7 C71 C70 172.7(4) . . . . ?
Cu2 N7 C71 C70 -6.2(7) . . . . ?
C74 N7 C71 C72 -3.8(5) . . . . ?
Cu2 N7 C71 C72 177.3(3) . . . . ?
C70 C71 C72 C73 -173.7(5) . . . . ?
N7 C71 C72 C73 2.7(5) . . . . ?
C70 C71 C72 C85 3.0(8) . . . . ?
N7 C71 C72 C85 179.4(4) . . . . ?
C71 C72 C73 C74 -0.4(5) . . . . ?
C85 C72 C73 C74 -177.1(4) . . . . ?
C71 C72 C73 C87 178.1(5) . . . . ?
C85 C72 C73 C87 1.4(8) . . . . ?
C71 N7 C74 C75 -172.5(5) . . . . ?
Cu2 N7 C74 C75 6.4(7) . . . . ?
C71 N7 C74 C73 3.6(5) . . . . ?
Cu2 N7 C74 C73 -177.5(3) . . . . ?
C72 C73 C74 C75 174.1(5) . . . . ?
C87 C73 C74 C75 -4.5(8) . . . . ?
C72 C73 C74 N7 -2.0(5) . . . . ?
C87 C73 C74 N7 179.4(4) . . . . ?
N7 C74 C75 C76 -2.0(8) . . . . ?
C73 C74 C75 C76 -177.5(5) . . . . ?
C79 N8 C76 C75 -174.5(4) . . . . ?
Cu2 N8 C76 C75 10.5(7) . . . . ?
C79 N8 C76 C77 4.9(5) . . . . ?
Cu2 N8 C76 C77 -170.1(3) . . . . ?
C74 C75 C76 N8 -7.2(8) . . . . ?
C74 C75 C76 C77 173.6(5) . . . . ?
N8 C76 C77 C78 -2.9(6) . . . . ?
C75 C76 C77 C78 176.5(5) . . . . ?
N8 C76 C77 C88 175.6(5) . . . . ?
C75 C76 C77 C88 -5.1(8) . . . . ?
C76 C77 C78 C79 -0.3(5) . . . . ?
C88 C77 C78 C79 -178.7(5) . . . . ?
C76 C77 C78 C89 175.7(4) . . . . ?
C88 C77 C78 C89 -2.6(8) . . . . ?
C76 N8 C79 C60 173.6(4) . . . . ?
Cu2 N8 C79 C60 -11.6(6) . . . . ?
C76 N8 C79 C78 -5.0(5) . . . . ?
Cu2 N8 C79 C78 169.8(3) . . . . ?
C61 C60 C79 N8 10.8(7) . . . . ?
C57 C60 C79 N8 -166.0(4) . . . . ?
C61 C60 C79 C78 -170.8(4) . . . . ?
C57 C60 C79 C78 12.4(6) . . . . ?
C77 C78 C79 N8 3.4(5) . . . . ?
C89 C78 C79 N8 -172.4(5) . . . . ?
C77 C78 C79 C60 -175.2(4) . . . . ?
C89 C78 C79 C60 9.1(8) . . . . ?
C67 C68 C83 C84 -82.1(7) . . . . ?
C69 C68 C83 C84 95.3(7) . . . . ?
C73 C72 C85 C86 77.3(7) . . . . ?
C71 C72 C85 C86 -98.8(6) . . . . ?
